data_7247760
loop_
_publ_author_name
'Al-Wahaibi, Lamya H.'
'Alagappan, Kowsalya'
'Gomila, Rosa M.'
'Blacque, Olivier'
'Frontera, Antonio'
'Percino, M. Judith'
'El-Emam, Ali A.'
'Thamotharan, Subbiah'

_publ_section_title
;
 A combined crystallographic and theoretical investigation of noncovalent
 interactions in 1,3,4-oxadiazole-2-thione-N-Mannich derivatives: in vitro
 bioactivity and molecular docking
;
_journal_issue 48
_journal_name_full 'RSC Advances'
_journal_page_first 34064
_journal_page_last 34077
_journal_paper_doi 10.1039/D3RA07169C
_journal_volume 13
_journal_year 2023
_chemical_absolute_configuration ad
_chemical_formula_moiety 'C16 H11 Cl F3 N3 O S'
_chemical_formula_sum 'C16 H11 Cl F3 N3 O S'
_chemical_formula_weight 385.79
_space_group_crystal_system orthorhombic
_space_group_IT_number 19
_space_group_name_Hall 'P 2ac 2ab'
_space_group_name_H-M_alt 'P 21 21 21'
_atom_sites_solution_hydrogens mixed
_atom_sites_solution_primary dual
_audit_creation_date 2021-01-04
_audit_creation_method
;
Olex2 1.3
(compiled 2020.11.12 svn.r5f609507 for OlexSys, GUI svn.r6226)
;
_audit_update_record
;
2023-10-18 deposited with the CCDC.	2023-11-15 downloaded from the CCDC.
;
_cell_angle_alpha 90
_cell_angle_beta 90
_cell_angle_gamma 90
_cell_formula_units_Z 4
_cell_length_a 4.7906(2)
_cell_length_b 13.1169(6)
_cell_length_c 25.4767(12)
_cell_measurement_reflns_used 4484
_cell_measurement_temperature 160(1)
_cell_measurement_theta_max 75.9680
_cell_measurement_theta_min 3.4900
_cell_volume 1600.90(12)
_computing_cell_refinement 'CrysAlisPro 1.171.40.68a (Rigaku OD, 2019)'
_computing_data_collection 'CrysAlisPro 1.171.40.68a'
_computing_data_reduction 'CrysAlisPro 1.171.40.68a'
_computing_molecular_graphics 'Olex2 1.3 (Dolomanov et al., 2009)'
_computing_publication_material 'Olex2 1.3'
_computing_structure_refinement 'SHELXL (Sheldrick, 2015b)'
_computing_structure_solution 'SHELXT (Sheldrick, 2015a)'
_diffrn_ambient_environment N~2~
_diffrn_ambient_temperature 160(1)
_diffrn_detector 'CCD plate'
_diffrn_detector_area_resol_mean 10.3801
_diffrn_detector_type Atlas
_diffrn_measured_fraction_theta_full 0.999
_diffrn_measured_fraction_theta_max 0.999
_diffrn_measurement_details
;
List of Runs (angles in degrees, time in seconds):

  # Type    Start    End  Width  t~exp~   \w     \q     \k     \f   Frames
#--------------------------------------------------------------------------
  1  \w    -72.00  37.90   0.70   10.00    --  -38.50  19.00 -30.00  157
  2  \w     27.00  97.00   0.70   10.00    --   43.36-125.00 -90.00  100
  3  \w     27.00  97.00   0.70   10.00    --   43.36-125.00 120.00  100
  4  \w    103.00 176.50   0.70   40.00    --  111.00  77.00 120.00  105
  5  \w     71.00 176.70   0.70   40.00    --  111.00  15.00-180.00  151
  6  \w     38.00 108.00   0.70   40.00    --  111.00-111.00-150.00  100
  7  \w    103.00 176.50   0.70   40.00    --  111.00  77.00  90.00  105
  8  \w    103.00 176.50   0.70   40.00    --  111.00  77.00   0.00  105
  9  \w    103.00 176.50   0.70   40.00    --  111.00  77.00-180.00  105
 10  \w    103.00 176.50   0.70   40.00    --  111.00  77.00 150.00  105
 11  \w     40.00 139.40   0.70   40.00    --  111.00 -77.00 150.00  142
 12  \w     38.00 108.00   0.70   40.00    --  111.00-111.00-120.00  100
 13  \w     40.00 139.40   0.70   40.00    --  111.00 -77.00   0.00  142
 14  \w     18.00 110.40   0.70   10.00    --   43.36  57.00  30.00  132
 15  \w     18.00 110.40   0.70   10.00    --   43.36  57.00 -60.00  132
 16  \w     18.00 110.40   0.70   10.00    --   43.36  57.00-180.00  132
 17  \w     89.00 176.50   0.70   40.00    --  111.00  45.00-120.00  125
 18  \w     85.00 176.70   0.70   40.00    --  111.00  61.00  60.00  131
 19  \w     90.00 176.80   0.70   40.00    --  111.00  30.00 -60.00  124
;
_diffrn_measurement_device 'four-circle diffractometer'
_diffrn_measurement_device_type 'SuperNova, Dual, Cu at home/near, Atlas'
_diffrn_measurement_method '\w scans'
_diffrn_orient_matrix_type 'CrysAlisPro convention (1999,Acta A55,543-557)'
_diffrn_orient_matrix_UB_11 -0.1859274000
_diffrn_orient_matrix_UB_12 -0.0560956000
_diffrn_orient_matrix_UB_13 0.0401005000
_diffrn_orient_matrix_UB_21 0.2097463000
_diffrn_orient_matrix_UB_22 0.0257213000
_diffrn_orient_matrix_UB_23 0.0438694000
_diffrn_orient_matrix_UB_31 -0.1581054000
_diffrn_orient_matrix_UB_32 0.0999747000
_diffrn_orient_matrix_UB_33 0.0111605000
_diffrn_radiation_monochromator mirror
_diffrn_radiation_probe x-ray
_diffrn_radiation_type 'Cu K\a'
_diffrn_radiation_wavelength 1.54184
_diffrn_reflns_av_R_equivalents 0.0711
_diffrn_reflns_av_unetI/netI 0.0460
_diffrn_reflns_Laue_measured_fraction_full 0.999
_diffrn_reflns_Laue_measured_fraction_max 0.999
_diffrn_reflns_limit_h_max 5
_diffrn_reflns_limit_h_min -5
_diffrn_reflns_limit_k_max 16
_diffrn_reflns_limit_k_min -14
_diffrn_reflns_limit_l_max 31
_diffrn_reflns_limit_l_min -31
_diffrn_reflns_number 15968
_diffrn_reflns_point_group_measured_fraction_full 0.999
_diffrn_reflns_point_group_measured_fraction_max 0.998
_diffrn_reflns_theta_full 67.684
_diffrn_reflns_theta_max 74.399
_diffrn_reflns_theta_min 3.470
_diffrn_source 'micro-focus sealed X-ray tube'
_diffrn_source_type 'SuperNova (Cu) X-ray Source'
_exptl_absorpt_coefficient_mu 3.741
_exptl_absorpt_correction_T_max 0.953
_exptl_absorpt_correction_T_min 0.632
_exptl_absorpt_correction_type analytical
_exptl_absorpt_process_details
;
CrysAlisPro 1.171.40.68a (Rigaku Oxford Diffraction, 2019)
Analytical numeric absorption correction using a multifaceted crystal
model based on expressions derived by R.C. Clark & J.S. Reid.
(Clark, R. C. & Reid, J. S. (1995). Acta Cryst. A51, 887-897)
Empirical absorption correction using spherical harmonics,
 implemented in SCALE3 ABSPACK scaling algorithm.
;
_exptl_crystal_colour colourless
_exptl_crystal_density_diffrn 1.601
_exptl_crystal_description needle
_exptl_crystal_F_000 784
_exptl_crystal_size_max 0.27
_exptl_crystal_size_mid 0.03
_exptl_crystal_size_min 0.02
_refine_diff_density_max 0.378
_refine_diff_density_min -0.321
_refine_diff_density_rms 0.053
_refine_ls_abs_structure_details
;
 Flack x determined using 1062 quotients [(I+)-(I-)]/[(I+)+(I-)]
 (Parsons, Flack and Wagner, Acta Cryst. B69 (2013) 249-259).
;
_refine_ls_abs_structure_Flack 0.013(17)
_refine_ls_extinction_method none
_refine_ls_goodness_of_fit_ref 1.035
_refine_ls_hydrogen_treatment mixed
_refine_ls_matrix_type full
_refine_ls_number_parameters 230
_refine_ls_number_reflns 3244
_refine_ls_number_restraints 0
_refine_ls_restrained_S_all 1.035
_refine_ls_R_factor_all 0.0473
_refine_ls_R_factor_gt 0.0399
_refine_ls_shift/su_max 0.000
_refine_ls_shift/su_mean 0.000
_refine_ls_structure_factor_coef Fsqd
_refine_ls_weighting_details 'w=1/[\s^2^(Fo^2^)+(0.0545P)^2^+0.2988P] where P=(Fo^2^+2Fc^2^)/3'
_refine_ls_weighting_scheme calc
_refine_ls_wR_factor_gt 0.0994
_refine_ls_wR_factor_ref 0.1042
_reflns_Friedel_coverage 0.685
_reflns_Friedel_fraction_full 0.999
_reflns_Friedel_fraction_max 0.997
_reflns_number_gt 2874
_reflns_number_total 3244
_reflns_threshold_expression 'I > 2\s(I)'
_cod_data_source_file d3ra07169c2.cif
_cod_data_source_block emam-51
_cod_database_code 7247760
_shelx_shelxl_version_number 2018/3
_shelx_space_group_comment
;
The symmetry employed for this shelxl refinement is uniquely defined
by the following loop, which should always be used as a source of
symmetry information in preference to the above space-group names.
They are only intended as comments.
;
_shelx_estimated_absorpt_t_max 0.929
_shelx_estimated_absorpt_t_min 0.432
_olex2_refinement_description
;
1. Fixed Uiso
 At 1.2 times of:
  All C(H) groups, All C(H,H) groups
2.a Secondary CH2 refined with riding coordinates:
 C9(H9A,H9B)
2.b Aromatic/amide H refined with riding coordinates:
 C2(H2), C3(H3), C5(H5), C6(H6), C11(H11), C12(H12), C13(H13), C14(H14)
;

loop_
_space_group_symop_operation_xyz
'x, y, z'
'-x+1/2, -y, z+1/2'
'-x, y+1/2, -z+1/2'
'x+1/2, -y+1/2, -z'

loop_
_atom_site_label
_atom_site_type_symbol
_atom_site_fract_x
_atom_site_fract_y
_atom_site_fract_z
_atom_site_U_iso_or_equiv
_atom_site_adp_type
_atom_site_occupancy
_atom_site_site_symmetry_order
_atom_site_calc_flag
_atom_site_refinement_flags_posn
_atom_site_refinement_flags_adp
_atom_site_refinement_flags_occupancy
_atom_site_disorder_assembly
_atom_site_disorder_group
C1 C -0.0478(8) 0.3478(3) 0.58485(16) 0.0320(8) Uani 1 1 d . . . . .
C2 C 0.0264(8) 0.2743(3) 0.62184(18) 0.0343(8) Uani 1 1 d . . . . .
H2 H -0.057911 0.208810 0.621243 0.041 Uiso 1 1 calc R U . . .
C3 C 0.2265(9) 0.2983(3) 0.65979(16) 0.0343(8) Uani 1 1 d . . . . .
H3 H 0.280278 0.248774 0.685039 0.041 Uiso 1 1 calc R U . . .
C4 C 0.3458(8) 0.3941(3) 0.66056(15) 0.0300(8) Uani 1 1 d . . . . .
C5 C 0.2664(9) 0.4678(3) 0.62390(17) 0.0343(8) Uani 1 1 d . . . . .
H5 H 0.348256 0.533757 0.624904 0.041 Uiso 1 1 calc R U . . .
C6 C 0.0676(9) 0.4447(3) 0.58595(16) 0.0351(9) Uani 1 1 d . . . . .
H6 H 0.011556 0.494717 0.561104 0.042 Uiso 1 1 calc R U . . .
C7 C 0.5591(8) 0.4179(3) 0.69993(15) 0.0292(8) Uani 1 1 d . . . . .
C8 C 0.8816(8) 0.5091(3) 0.73932(15) 0.0298(8) Uani 1 1 d . . . . .
C9 C 0.9956(8) 0.3738(3) 0.80762(16) 0.0335(8) Uani 1 1 d . . . . .
H9A H 1.120832 0.319418 0.794541 0.040 Uiso 1 1 calc R U . . .
H9B H 1.113173 0.427463 0.823673 0.040 Uiso 1 1 calc R U . . .
C10 C 0.6476(8) 0.3943(3) 0.87807(15) 0.0310(8) Uani 1 1 d . . . . .
C11 C 0.6660(8) 0.5009(3) 0.87597(16) 0.0337(8) Uani 1 1 d . . . . .
H11 H 0.789261 0.531951 0.851520 0.040 Uiso 1 1 calc R U . . .
C12 C 0.5077(9) 0.5616(3) 0.90888(18) 0.0375(9) Uani 1 1 d . . . . .
H12 H 0.529549 0.633556 0.907645 0.045 Uiso 1 1 calc R U . . .
C13 C 0.3173(10) 0.5192(3) 0.94369(17) 0.0397(9) Uani 1 1 d . . . . .
H13 H 0.204489 0.561578 0.965251 0.048 Uiso 1 1 calc R U . . .
C14 C 0.2949(10) 0.4137(3) 0.94643(16) 0.0364(9) Uani 1 1 d . . . . .
H14 H 0.167195 0.383806 0.970452 0.044 Uiso 1 1 calc R U . . .
C15 C 0.4567(9) 0.3514(3) 0.91451(16) 0.0332(9) Uani 1 1 d . . . . .
C16 C 0.4317(10) 0.2391(3) 0.91895(18) 0.0371(9) Uani 1 1 d . . . . .
Cl1 Cl -0.2911(2) 0.31659(8) 0.53736(4) 0.0382(2) Uani 1 1 d . . . . .
F1 F 0.6760(6) 0.1930(2) 0.93131(11) 0.0448(6) Uani 1 1 d . . . . .
F2 F 0.2505(6) 0.2088(2) 0.95620(12) 0.0528(7) Uani 1 1 d . . . . .
F3 F 0.3475(6) 0.19382(19) 0.87417(11) 0.0461(6) Uani 1 1 d . . . . .
N1 N 0.6372(7) 0.3598(2) 0.73809(13) 0.0320(7) Uani 1 1 d . . . . .
N2 N 0.8394(7) 0.4181(2) 0.76265(13) 0.0313(7) Uani 1 1 d . . . . .
N3 N 0.8157(8) 0.3324(3) 0.84667(14) 0.0341(7) Uani 1 1 d . . . . .
H3A H 0.769(11) 0.268(4) 0.8415(19) 0.035(12) Uiso 1 1 d . . . . .
O1 O 0.6967(6) 0.5088(2) 0.69778(11) 0.0322(6) Uani 1 1 d . . . . .
S1 S 1.0953(2) 0.60315(8) 0.75292(5) 0.0381(2) Uani 1 1 d . . . . .

loop_
_atom_site_aniso_label
_atom_site_aniso_U_11
_atom_site_aniso_U_22
_atom_site_aniso_U_33
_atom_site_aniso_U_23
_atom_site_aniso_U_13
_atom_site_aniso_U_12
C1 0.0242(18) 0.035(2) 0.037(2) -0.0054(16) 0.0013(14) -0.0011(14)
C2 0.0322(19) 0.0260(19) 0.044(2) -0.0003(17) -0.0012(16) -0.0020(15)
C3 0.0328(19) 0.0289(19) 0.041(2) 0.0025(16) -0.0021(16) -0.0019(16)
C4 0.0257(18) 0.0292(18) 0.0352(19) -0.0007(16) 0.0023(14) 0.0018(14)
C5 0.036(2) 0.0284(18) 0.039(2) 0.0018(16) -0.0007(17) -0.0026(16)
C6 0.038(2) 0.031(2) 0.036(2) 0.0026(16) -0.0021(17) 0.0004(17)
C7 0.0279(18) 0.0262(19) 0.0336(19) -0.0037(15) 0.0025(15) -0.0023(14)
C8 0.0249(17) 0.0295(18) 0.035(2) -0.0030(15) 0.0024(14) 0.0023(14)
C9 0.0295(18) 0.035(2) 0.0359(19) -0.0007(16) -0.0005(15) 0.0071(16)
C10 0.0305(19) 0.0315(18) 0.0309(17) -0.0015(16) -0.0040(14) 0.0036(15)
C11 0.034(2) 0.0294(19) 0.037(2) -0.0018(16) -0.0025(16) -0.0009(16)
C12 0.040(2) 0.026(2) 0.046(2) -0.0043(17) -0.0025(18) 0.0020(17)
C13 0.044(2) 0.034(2) 0.041(2) -0.0039(17) 0.0020(18) 0.0052(18)
C14 0.036(2) 0.038(2) 0.0358(19) 0.0003(16) 0.0007(16) 0.0013(17)
C15 0.035(2) 0.031(2) 0.034(2) 0.0012(16) -0.0059(16) 0.0018(15)
C16 0.037(2) 0.033(2) 0.041(2) 0.0039(17) -0.0014(17) 0.0031(17)
Cl1 0.0339(4) 0.0404(5) 0.0405(5) -0.0029(4) -0.0042(4) -0.0012(4)
F1 0.0436(14) 0.0335(12) 0.0573(15) 0.0074(12) -0.0095(12) 0.0072(11)
F2 0.0563(17) 0.0376(14) 0.0644(17) 0.0070(12) 0.0124(14) -0.0091(12)
F3 0.0561(16) 0.0296(12) 0.0525(14) -0.0047(11) -0.0124(12) 0.0001(12)
N1 0.0301(17) 0.0275(15) 0.0385(18) -0.0017(13) -0.0010(13) 0.0007(12)
N2 0.0310(17) 0.0276(15) 0.0355(17) -0.0024(13) -0.0002(13) 0.0023(12)
N3 0.0394(18) 0.0263(17) 0.0365(17) -0.0014(13) 0.0017(14) 0.0046(14)
O1 0.0320(13) 0.0279(13) 0.0365(14) -0.0006(11) 0.0002(11) -0.0001(11)
S1 0.0346(5) 0.0314(5) 0.0484(6) -0.0062(4) -0.0004(4) -0.0037(4)

loop_
_atom_type_symbol
_atom_type_description
_atom_type_scat_dispersion_real
_atom_type_scat_dispersion_imag
_atom_type_scat_source
C C 0.0181 0.0091 'International Tables Vol C Tables 4.2.6.8 and 6.1.1.4'
H H 0.0000 0.0000 'International Tables Vol C Tables 4.2.6.8 and 6.1.1.4'
Cl Cl 0.3639 0.7018 'International Tables Vol C Tables 4.2.6.8 and 6.1.1.4'
F F 0.0727 0.0534 'International Tables Vol C Tables 4.2.6.8 and 6.1.1.4'
N N 0.0311 0.0180 'International Tables Vol C Tables 4.2.6.8 and 6.1.1.4'
O O 0.0492 0.0322 'International Tables Vol C Tables 4.2.6.8 and 6.1.1.4'
S S 0.3331 0.5567 'International Tables Vol C Tables 4.2.6.8 and 6.1.1.4'

loop_
_exptl_crystal_face_index_h
_exptl_crystal_face_index_k
_exptl_crystal_face_index_l
_exptl_crystal_face_perp_dist
0 0 1 0.0117
0 0 -1 0.0047
0 -1 1 0.0010
0 1 -1 0.0155
1 -1 -5 0.0899
-1 0 1 0.1294
3 1 -2 0.1388

loop_
_geom_angle_atom_site_label_1
_geom_angle_atom_site_label_2
_geom_angle_atom_site_label_3
_geom_angle
_geom_angle_site_symmetry_1
_geom_angle_site_symmetry_3
_geom_angle_publ_flag
C2 C1 Cl1 118.7(3) . . ?
C6 C1 C2 121.2(4) . . ?
C6 C1 Cl1 120.0(3) . . ?
C1 C2 H2 120.4 . . ?
C1 C2 C3 119.1(4) . . ?
C3 C2 H2 120.4 . . ?
C2 C3 H3 120.0 . . ?
C4 C3 C2 119.9(4) . . ?
C4 C3 H3 120.0 . . ?
C3 C4 C5 120.5(4) . . ?
C3 C4 C7 119.5(4) . . ?
C5 C4 C7 120.0(4) . . ?
C4 C5 H5 120.0 . . ?
C6 C5 C4 120.0(4) . . ?
C6 C5 H5 120.0 . . ?
C1 C6 C5 119.1(4) . . ?
C1 C6 H6 120.4 . . ?
C5 C6 H6 120.4 . . ?
N1 C7 C4 126.3(4) . . ?
N1 C7 O1 114.0(3) . . ?
O1 C7 C4 119.7(3) . . ?
N2 C8 O1 103.8(3) . . ?
N2 C8 S1 131.8(3) . . ?
O1 C8 S1 124.4(3) . . ?
H9A C9 H9B 107.8 . . ?
N2 C9 H9A 109.1 . . ?
N2 C9 H9B 109.1 . . ?
N3 C9 H9A 109.1 . . ?
N3 C9 H9B 109.1 . . ?
N3 C9 N2 112.5(3) . . ?
C11 C10 C15 117.4(4) . . ?
N3 C10 C11 121.5(4) . . ?
N3 C10 C15 121.1(4) . . ?
C10 C11 H11 119.4 . . ?
C12 C11 C10 121.1(4) . . ?
C12 C11 H11 119.4 . . ?
C11 C12 H12 119.4 . . ?
C11 C12 C13 121.1(4) . . ?
C13 C12 H12 119.4 . . ?
C12 C13 H13 120.6 . . ?
C12 C13 C14 118.8(4) . . ?
C14 C13 H13 120.6 . . ?
C13 C14 H14 119.6 . . ?
C15 C14 C13 120.9(4) . . ?
C15 C14 H14 119.6 . . ?
C10 C15 C16 119.7(4) . . ?
C14 C15 C10 120.6(4) . . ?
C14 C15 C16 119.7(4) . . ?
F1 C16 C15 113.0(4) . . ?
F2 C16 C15 113.5(4) . . ?
F2 C16 F1 105.2(4) . . ?
F2 C16 F3 105.9(4) . . ?
F3 C16 C15 113.4(4) . . ?
F3 C16 F1 105.0(4) . . ?
C7 N1 N2 102.6(3) . . ?
C8 N2 C9 127.6(3) . . ?
C8 N2 N1 113.2(3) . . ?
N1 N2 C9 119.0(3) . . ?
C9 N3 H3A 114(3) . . ?
C10 N3 C9 121.9(4) . . ?
C10 N3 H3A 120(3) . . ?
C7 O1 C8 106.4(3) . . ?

loop_
_geom_bond_atom_site_label_1
_geom_bond_atom_site_label_2
_geom_bond_distance
_geom_bond_site_symmetry_2
_geom_bond_publ_flag
C1 C2 1.394(6) . ?
C1 C6 1.386(6) . ?
C1 Cl1 1.729(4) . ?
C2 H2 0.9500 . ?
C2 C3 1.397(6) . ?
C3 H3 0.9500 . ?
C3 C4 1.380(6) . ?
C4 C5 1.397(6) . ?
C4 C7 1.466(6) . ?
C5 H5 0.9500 . ?
C5 C6 1.390(6) . ?
C6 H6 0.9500 . ?
C7 N1 1.290(5) . ?
C7 O1 1.364(5) . ?
C8 N2 1.349(5) . ?
C8 O1 1.380(5) . ?
C8 S1 1.640(4) . ?
C9 H9A 0.9900 . ?
C9 H9B 0.9900 . ?
C9 N2 1.487(5) . ?
C9 N3 1.424(6) . ?
C10 C11 1.402(6) . ?
C10 C15 1.419(6) . ?
C10 N3 1.396(5) . ?
C11 H11 0.9500 . ?
C11 C12 1.383(6) . ?
C12 H12 0.9500 . ?
C12 C13 1.388(6) . ?
C13 H13 0.9500 . ?
C13 C14 1.390(6) . ?
C14 H14 0.9500 . ?
C14 C15 1.389(6) . ?
C15 C16 1.483(6) . ?
C16 F1 1.354(5) . ?
C16 F2 1.346(6) . ?
C16 F3 1.348(5) . ?
N1 N2 1.383(5) . ?
N3 H3A 0.89(5) . ?

loop_
_geom_hbond_atom_site_label_D
_geom_hbond_atom_site_label_H
_geom_hbond_atom_site_label_A
_geom_hbond_distance_DH
_geom_hbond_distance_HA
_geom_hbond_distance_DA
_geom_hbond_angle_DHA
_geom_hbond_site_symmetry_A
_geom_hbond_publ_flag
C5 H5 F1 0.95 2.54 3.283(5) 135.7 3_656 yes
N3 H3A F3 0.89(5) 2.39(5) 2.971(5) 123(4) . yes

loop_
_geom_torsion_atom_site_label_1
_geom_torsion_atom_site_label_2
_geom_torsion_atom_site_label_3
_geom_torsion_atom_site_label_4
_geom_torsion
_geom_torsion_site_symmetry_1
_geom_torsion_site_symmetry_2
_geom_torsion_site_symmetry_3
_geom_torsion_site_symmetry_4
_geom_torsion_publ_flag
C1 C2 C3 C4 0.6(6) . . . . ?
C2 C1 C6 C5 1.7(7) . . . . ?
C2 C3 C4 C5 0.6(6) . . . . ?
C2 C3 C4 C7 -178.9(4) . . . . ?
C3 C4 C5 C6 -0.6(6) . . . . ?
C3 C4 C7 N1 -5.8(6) . . . . ?
C3 C4 C7 O1 173.8(4) . . . . ?
C4 C5 C6 C1 -0.5(7) . . . . ?
C4 C7 N1 N2 180.0(4) . . . . ?
C4 C7 O1 C8 180.0(3) . . . . ?
C5 C4 C7 N1 174.8(4) . . . . ?
C5 C4 C7 O1 -5.7(6) . . . . ?
C6 C1 C2 C3 -1.7(6) . . . . ?
C7 C4 C5 C6 178.9(4) . . . . ?
C7 N1 N2 C8 -0.3(4) . . . . ?
C7 N1 N2 C9 -176.2(3) . . . . ?
C10 C11 C12 C13 -2.5(7) . . . . ?
C10 C15 C16 F1 58.1(5) . . . . ?
C10 C15 C16 F2 177.8(4) . . . . ?
C10 C15 C16 F3 -61.2(5) . . . . ?
C11 C10 C15 C14 0.3(6) . . . . ?
C11 C10 C15 C16 -179.1(4) . . . . ?
C11 C10 N3 C9 -5.8(6) . . . . ?
C11 C12 C13 C14 2.3(7) . . . . ?
C12 C13 C14 C15 -0.9(7) . . . . ?
C13 C14 C15 C10 -0.4(6) . . . . ?
C13 C14 C15 C16 179.0(4) . . . . ?
C14 C15 C16 F1 -121.3(4) . . . . ?
C14 C15 C16 F2 -1.6(6) . . . . ?
C14 C15 C16 F3 119.4(4) . . . . ?
C15 C10 C11 C12 1.2(6) . . . . ?
C15 C10 N3 C9 176.0(4) . . . . ?
Cl1 C1 C2 C3 178.9(3) . . . . ?
Cl1 C1 C6 C5 -178.9(3) . . . . ?
N1 C7 O1 C8 -0.4(4) . . . . ?
N2 C8 O1 C7 0.2(4) . . . . ?
N2 C9 N3 C10 -69.2(5) . . . . ?
N3 C9 N2 C8 133.4(4) . . . . ?
N3 C9 N2 N1 -51.4(5) . . . . ?
N3 C10 C11 C12 -177.1(4) . . . . ?
N3 C10 C15 C14 178.5(4) . . . . ?
N3 C10 C15 C16 -0.9(6) . . . . ?
O1 C7 N1 N2 0.4(4) . . . . ?
O1 C8 N2 C9 175.5(3) . . . . ?
O1 C8 N2 N1 0.0(4) . . . . ?
S1 C8 N2 C9 -4.0(6) . . . . ?
S1 C8 N2 N1 -179.5(3) . . . . ?
S1 C8 O1 C7 179.8(3) . . . . ?
